data_7158582
loop_
_publ_author_name
'Tang, Zhishun'
'Chen, Linghong'
'Yin, Pengxuan'
'Yang, Lu'
'Shi, Zhichuan'
'Zhao, Zhigang'
'Ye, Ling'
'Li, Xuefeng'

_publ_section_title
;
 Diastereoselective construction of tetracyclic chromanes <i>via</i> a
 triply annulative strategy.
;
_journal_issue 16
_journal_name_full 'Organic &amp; biomolecular chemistry'
_journal_page_first 3342
_journal_page_last 3347
_journal_paper_doi 10.1039/d2ob00326k
_journal_volume 20
_journal_year 2022
_chemical_formula_moiety 'C23 H22 Cl N O6'
_chemical_formula_sum 'C23 H22 Cl N O6'
_chemical_formula_weight 443.86
_space_group_crystal_system orthorhombic
_space_group_IT_number 61
_space_group_name_Hall '-P 2ac 2ab'
_space_group_name_H-M_alt 'P b c a'
_atom_sites_solution_hydrogens geom
_atom_sites_solution_primary dual
_audit_creation_date 2021-04-26
_audit_creation_method
;
Olex2 1.3-alpha
(compiled 2020.11.12 svn.r5f609507 for OlexSys, GUI svn.r6272)
;
_audit_update_record
;
2021-12-29 deposited with the CCDC.	2022-03-21 downloaded from the CCDC.
;
_cell_angle_alpha 90
_cell_angle_beta 90
_cell_angle_gamma 90
_cell_formula_units_Z 8
_cell_length_a 14.9980(6)
_cell_length_b 12.8933(5)
_cell_length_c 21.1475(11)
_cell_measurement_reflns_used 4536
_cell_measurement_temperature 150.00(10)
_cell_measurement_theta_max 28.9540
_cell_measurement_theta_min 2.3040
_cell_volume 4089.4(3)
_computing_cell_refinement 'CrysAlisPro 1.171.38.43f (Rigaku OD, 2015)'
_computing_data_collection 'CrysAlisPro 1.171.38.43f (Rigaku OD, 2015)'
_computing_data_reduction 'CrysAlisPro 1.171.38.43f (Rigaku OD, 2015)'
_computing_molecular_graphics 'Olex2 1.3-alpha (Dolomanov et al., 2009)'
_computing_publication_material 'Olex2 1.3-alpha (Dolomanov et al., 2009)'
_computing_structure_refinement 'SHELXL 2018/3 (Sheldrick, 2015)'
_computing_structure_solution 'SHELXT 2018/2 (Sheldrick, 2018)'
_diffrn_ambient_environment N~2~
_diffrn_ambient_temperature 150.00(10)
_diffrn_detector 'CCD plate'
_diffrn_detector_area_resol_mean 5.2684
_diffrn_detector_type AtlasS2
_diffrn_measured_fraction_theta_full 1.000
_diffrn_measured_fraction_theta_max 1.000
_diffrn_measurement_details
;
List of Runs (angles in degrees, time in seconds):

  # Type    Start    End  Width  t~exp~   \w     \q     \k     \f   Frames
#--------------------------------------------------------------------------
  1  \w    -38.00  33.00   1.00    3.00    --   11.90 -38.00 -90.00   71
  2  \w     13.00  79.00   1.00    3.00    --   11.90  38.00  60.00   66
;
_diffrn_measurement_device 'four-circle diffractometer'
_diffrn_measurement_device_type 'SuperNova, Dual, Cu at zero, AtlasS2'
_diffrn_measurement_method '\w scans'
_diffrn_orient_matrix_type 'CrysAlisPro convention (1999,Acta A55,543-557)'
_diffrn_orient_matrix_UB_11 -0.0002972000
_diffrn_orient_matrix_UB_12 0.0475981000
_diffrn_orient_matrix_UB_13 0.0167511000
_diffrn_orient_matrix_UB_21 -0.0247523000
_diffrn_orient_matrix_UB_22 -0.0236280000
_diffrn_orient_matrix_UB_23 0.0247651000
_diffrn_orient_matrix_UB_31 0.0402549000
_diffrn_orient_matrix_UB_32 -0.0141483000
_diffrn_orient_matrix_UB_33 0.0152897000
_diffrn_radiation_monochromator mirror
_diffrn_radiation_probe x-ray
_diffrn_radiation_type 'Mo K\a'
_diffrn_radiation_wavelength 0.71073
_diffrn_reflns_av_R_equivalents 0.0330
_diffrn_reflns_av_unetI/netI 0.0348
_diffrn_reflns_Laue_measured_fraction_full 1.000
_diffrn_reflns_Laue_measured_fraction_max 1.000
_diffrn_reflns_limit_h_max 16
_diffrn_reflns_limit_h_min -17
_diffrn_reflns_limit_k_max 15
_diffrn_reflns_limit_k_min -15
_diffrn_reflns_limit_l_max 18
_diffrn_reflns_limit_l_min -25
_diffrn_reflns_number 11972
_diffrn_reflns_point_group_measured_fraction_full 1.000
_diffrn_reflns_point_group_measured_fraction_max 1.000
_diffrn_reflns_theta_full 24.998
_diffrn_reflns_theta_max 24.998
_diffrn_reflns_theta_min 2.295
_diffrn_source 'micro-focus sealed X-ray tube'
_diffrn_source_type 'SuperNova (Mo) X-ray Source'
_exptl_absorpt_coefficient_mu 0.229
_exptl_absorpt_correction_T_max 1.00000
_exptl_absorpt_correction_T_min 0.77617
_exptl_absorpt_correction_type multi-scan
_exptl_absorpt_process_details
;
CrysAlisPro 1.171.38.43f (Rigaku Oxford Diffraction, 2015)
Empirical absorption correction using spherical harmonics,
 implemented in SCALE3 ABSPACK scaling algorithm.
;
_exptl_crystal_colour colourless
_exptl_crystal_colour_primary colourless
_exptl_crystal_density_diffrn 1.442
_exptl_crystal_description block
_exptl_crystal_F_000 1856
_exptl_crystal_recrystallization_method 'Re-crystallisation from solvent: DCM and Petroleum ether'
_exptl_crystal_size_max 0.14
_exptl_crystal_size_mid 0.13
_exptl_crystal_size_min 0.12
_refine_diff_density_max 0.271
_refine_diff_density_min -0.300
_refine_diff_density_rms 0.049
_refine_ls_extinction_method none
_refine_ls_goodness_of_fit_ref 1.057
_refine_ls_hydrogen_treatment constr
_refine_ls_matrix_type full
_refine_ls_number_parameters 282
_refine_ls_number_reflns 3607
_refine_ls_number_restraints 0
_refine_ls_restrained_S_all 1.057
_refine_ls_R_factor_all 0.0502
_refine_ls_R_factor_gt 0.0389
_refine_ls_shift/su_max 0.000
_refine_ls_shift/su_mean 0.000
_refine_ls_structure_factor_coef Fsqd
_refine_ls_weighting_details 'w=1/[\s^2^(Fo^2^)+(0.0334P)^2^+2.0897P] where P=(Fo^2^+2Fc^2^)/3'
_refine_ls_weighting_scheme calc
_refine_ls_wR_factor_gt 0.0830
_refine_ls_wR_factor_ref 0.0903
_reflns_Friedel_coverage 0.000
_reflns_number_gt 3009
_reflns_number_total 3607
_reflns_threshold_expression 'I > 2\s(I)'
_cod_data_source_file d2ob00326k2.cif
_cod_data_source_block 7
_cod_depositor_comments 'Adding full bibliography for 7158582.cif.'
_cod_database_code 7158582
_shelx_shelxl_version_number 2018/3
_shelx_space_group_comment
;
The symmetry employed for this shelxl refinement is uniquely defined
by the following loop, which should always be used as a source of
symmetry information in preference to the above space-group names.
They are only intended as comments.
;
_reflns_odcompleteness_completeness 99.87
_reflns_odcompleteness_iscentric 1
_reflns_odcompleteness_theta 26.32
_olex2_refinement_description
;
1. Fixed Uiso
 At 1.2 times of:
  All C(H) groups, All C(H,H) groups
 At 1.5 times of:
  All C(H,H,H) groups, All O(H) groups
2.a Ternary CH refined with riding coordinates:
 C7(H7), C11(H11), C13(H13), C14(H14)
2.b Secondary CH2 refined with riding coordinates:
 C8(H8A,H8B), C10(H10A,H10B), C22(H22A,H22B)
2.c Aromatic/amide H refined with riding coordinates:
 C2(H2), C4(H4), C5(H5), C6(H6), C16(H16), C17(H17), C18(H18), C19(H19)
2.d Idealised Me refined as rotating group:
 C23(H23A,H23B,H23C)
2.e Idealised tetrahedral OH refined as rotating group:
 O3(H3)
;
_olex2_submission_special_instructions 'No special instructions were received'
_oxdiff_exptl_absorpt_empirical_details
;
Empirical correction (ABSPACK) includes:
- Absorption correction using spherical harmonics
- Frame scaling
;
_oxdiff_exptl_absorpt_empirical_full_max 1.383
_oxdiff_exptl_absorpt_empirical_full_min 0.725

loop_
_space_group_symop_operation_xyz
'x, y, z'
'-x+1/2, -y, z+1/2'
'-x, y+1/2, -z+1/2'
'x+1/2, -y+1/2, -z'
'-x, -y, -z'
'x-1/2, y, -z-1/2'
'x, -y-1/2, z-1/2'
'-x-1/2, y-1/2, z'

loop_
_atom_site_label
_atom_site_type_symbol
_atom_site_fract_x
_atom_site_fract_y
_atom_site_fract_z
_atom_site_U_iso_or_equiv
_atom_site_adp_type
_atom_site_occupancy
_atom_site_site_symmetry_order
_atom_site_calc_flag
_atom_site_refinement_flags_posn
_atom_site_refinement_flags_adp
_atom_site_refinement_flags_occupancy
_atom_site_disorder_assembly
_atom_site_disorder_group
Cl1 Cl 0.34941(4) 0.44443(4) 0.28982(3) 0.04370(18) Uani 1 1 d . . . . .
O1 O 0.19247(8) 0.78608(10) 0.43658(6) 0.0257(3) Uani 1 1 d . . . . .
O2 O 0.27533(9) 0.92193(9) 0.44737(7) 0.0284(3) Uani 1 1 d . . . . .
O3 O 0.52178(8) 0.59956(9) 0.57182(6) 0.0210(3) Uani 1 1 d . . . . .
H3 H 0.567433 0.633192 0.577702 0.031 Uiso 1 1 calc R U . . .
O4 O 0.54779(8) 0.79077(10) 0.65352(6) 0.0254(3) Uani 1 1 d . . . . .
O5 O 0.53342(9) 0.90146(11) 0.57222(7) 0.0319(4) Uani 1 1 d . . . . .
O6 O 0.28755(8) 0.85083(9) 0.58513(6) 0.0193(3) Uani 1 1 d . . . . .
N1 N 0.26051(10) 0.82955(11) 0.45480(7) 0.0182(3) Uani 1 1 d . . . . .
C1 C 0.38677(11) 0.71576(14) 0.37668(9) 0.0175(4) Uani 1 1 d . . . . .
C2 C 0.38121(12) 0.61016(14) 0.36409(9) 0.0212(4) Uani 1 1 d . . . . .
H2 H 0.393158 0.562092 0.395763 0.025 Uiso 1 1 calc R U . . .
C3 C 0.35781(13) 0.57705(15) 0.30415(9) 0.0242(4) Uani 1 1 d . . . . .
C4 C 0.34094(12) 0.64540(16) 0.25546(9) 0.0267(5) Uani 1 1 d . . . . .
H4 H 0.327128 0.621616 0.215118 0.032 Uiso 1 1 calc R U . . .
C5 C 0.34517(12) 0.75034(16) 0.26844(10) 0.0275(5) Uani 1 1 d . . . . .
H5 H 0.333080 0.798107 0.236623 0.033 Uiso 1 1 calc R U . . .
C6 C 0.36717(12) 0.78487(15) 0.32822(9) 0.0235(4) Uani 1 1 d . . . . .
H6 H 0.368914 0.855770 0.336210 0.028 Uiso 1 1 calc R U . . .
C7 C 0.41257(11) 0.75787(13) 0.44136(8) 0.0169(4) Uani 1 1 d . . . . .
H7 H 0.434071 0.828855 0.434857 0.020 Uiso 1 1 calc R U . . .
C8 C 0.48801(12) 0.69797(14) 0.47614(8) 0.0183(4) Uani 1 1 d . . . . .
H8A H 0.505149 0.637930 0.451310 0.022 Uiso 1 1 calc R U . . .
H8B H 0.539821 0.742447 0.480404 0.022 Uiso 1 1 calc R U . . .
C9 C 0.45733(11) 0.66285(13) 0.54142(8) 0.0164(4) Uani 1 1 d . . . . .
C10 C 0.37444(11) 0.59557(13) 0.53389(9) 0.0171(4) Uani 1 1 d . . . . .
H10A H 0.359005 0.565015 0.574350 0.021 Uiso 1 1 calc R U . . .
H10B H 0.386822 0.539689 0.504459 0.021 Uiso 1 1 calc R U . . .
C11 C 0.29448(11) 0.66100(13) 0.50907(8) 0.0160(4) Uani 1 1 d . . . . .
H11 H 0.265861 0.625282 0.473554 0.019 Uiso 1 1 calc R U . . .
C12 C 0.33207(11) 0.76469(13) 0.48712(8) 0.0157(4) Uani 1 1 d . . . . .
C13 C 0.36169(11) 0.82404(13) 0.54586(8) 0.0162(4) Uani 1 1 d . . . . .
H13 H 0.390673 0.888336 0.532137 0.019 Uiso 1 1 calc R U . . .
C14 C 0.43096(11) 0.75836(13) 0.58218(9) 0.0169(4) Uani 1 1 d . . . . .
H14 H 0.402697 0.732900 0.620973 0.020 Uiso 1 1 calc R U . . .
C15 C 0.22705(11) 0.68045(13) 0.56097(8) 0.0166(4) Uani 1 1 d . . . . .
C16 C 0.16249(12) 0.60666(14) 0.57539(9) 0.0223(4) Uani 1 1 d . . . . .
H16 H 0.159761 0.545946 0.551721 0.027 Uiso 1 1 calc R U . . .
C17 C 0.10260(13) 0.62139(15) 0.62381(9) 0.0264(5) Uani 1 1 d . . . . .
H17 H 0.061032 0.570203 0.633351 0.032 Uiso 1 1 calc R U . . .
C18 C 0.10437(12) 0.71266(16) 0.65832(9) 0.0259(5) Uani 1 1 d . . . . .
H18 H 0.063714 0.722945 0.690930 0.031 Uiso 1 1 calc R U . . .
C19 C 0.16629(12) 0.78823(15) 0.64442(9) 0.0227(4) Uani 1 1 d . . . . .
H19 H 0.166959 0.850091 0.667034 0.027 Uiso 1 1 calc R U . . .
C20 C 0.22764(11) 0.77132(13) 0.59642(8) 0.0170(4) Uani 1 1 d . . . . .
C21 C 0.50927(12) 0.82604(14) 0.60095(9) 0.0189(4) Uani 1 1 d . . . . .
C22 C 0.62262(13) 0.85104(17) 0.67765(10) 0.0318(5) Uani 1 1 d . . . . .
H22A H 0.655288 0.881248 0.642612 0.038 Uiso 1 1 calc R U . . .
H22B H 0.662844 0.805934 0.700754 0.038 Uiso 1 1 calc R U . . .
C23 C 0.58977(14) 0.93547(15) 0.72045(10) 0.0316(5) Uani 1 1 d . . . . .
H23A H 0.552966 0.982489 0.696835 0.047 Uiso 1 1 calc R U . . .
H23B H 0.639733 0.972417 0.737712 0.047 Uiso 1 1 calc R U . . .
H23C H 0.555572 0.905591 0.754227 0.047 Uiso 1 1 calc R U . . .

loop_
_atom_site_aniso_label
_atom_site_aniso_U_11
_atom_site_aniso_U_22
_atom_site_aniso_U_33
_atom_site_aniso_U_23
_atom_site_aniso_U_13
_atom_site_aniso_U_12
Cl1 0.0673(4) 0.0318(3) 0.0320(3) -0.0133(2) -0.0079(3) 0.0047(3)
O1 0.0145(7) 0.0305(7) 0.0322(8) 0.0000(6) -0.0068(6) -0.0014(6)
O2 0.0297(8) 0.0156(7) 0.0399(9) 0.0032(6) -0.0083(6) 0.0022(6)
O3 0.0165(7) 0.0190(6) 0.0274(8) 0.0014(6) -0.0051(6) 0.0033(5)
O4 0.0197(7) 0.0280(7) 0.0285(8) -0.0016(6) -0.0102(6) -0.0025(6)
O5 0.0266(8) 0.0338(8) 0.0352(9) 0.0066(7) -0.0082(6) -0.0128(7)
O6 0.0139(6) 0.0181(6) 0.0259(7) -0.0072(5) 0.0022(5) -0.0003(5)
N1 0.0153(8) 0.0200(8) 0.0192(8) -0.0013(6) 0.0005(7) 0.0032(7)
C1 0.0097(8) 0.0230(9) 0.0197(10) 0.0025(8) 0.0033(7) 0.0025(7)
C2 0.0215(10) 0.0243(10) 0.0179(10) 0.0012(8) 0.0009(8) 0.0049(8)
C3 0.0218(10) 0.0276(10) 0.0231(11) -0.0052(9) 0.0020(8) 0.0041(9)
C4 0.0193(10) 0.0446(12) 0.0161(10) -0.0020(9) 0.0007(8) 0.0039(9)
C5 0.0224(10) 0.0376(12) 0.0225(11) 0.0095(9) -0.0001(8) 0.0047(9)
C6 0.0199(10) 0.0257(10) 0.0249(11) 0.0051(8) 0.0026(8) 0.0016(8)
C7 0.0140(9) 0.0158(8) 0.0208(10) 0.0014(7) 0.0018(8) -0.0006(8)
C8 0.0137(9) 0.0206(9) 0.0208(10) -0.0013(8) -0.0004(8) 0.0021(8)
C9 0.0143(9) 0.0154(8) 0.0197(10) 0.0000(7) -0.0021(7) 0.0027(7)
C10 0.0177(9) 0.0129(8) 0.0208(10) -0.0012(7) -0.0001(8) 0.0017(7)
C11 0.0154(9) 0.0149(9) 0.0178(10) -0.0025(7) -0.0014(7) -0.0013(7)
C12 0.0127(9) 0.0145(9) 0.0200(10) 0.0001(7) -0.0013(7) 0.0023(7)
C13 0.0129(9) 0.0141(8) 0.0216(10) -0.0020(7) 0.0008(8) 0.0007(7)
C14 0.0142(9) 0.0168(9) 0.0197(10) -0.0005(7) 0.0001(8) -0.0013(7)
C15 0.0131(9) 0.0174(9) 0.0193(10) 0.0027(7) -0.0028(7) 0.0015(7)
C16 0.0200(10) 0.0186(9) 0.0283(11) 0.0026(8) -0.0012(8) -0.0013(8)
C17 0.0189(10) 0.0308(11) 0.0295(12) 0.0110(9) 0.0017(9) -0.0034(9)
C18 0.0161(10) 0.0421(12) 0.0194(11) 0.0054(9) 0.0016(8) 0.0036(9)
C19 0.0173(9) 0.0330(10) 0.0179(10) -0.0059(9) -0.0029(8) 0.0044(9)
C20 0.0113(9) 0.0206(9) 0.0192(10) 0.0004(8) -0.0024(7) 0.0011(8)
C21 0.0148(9) 0.0206(9) 0.0212(10) -0.0033(8) -0.0002(8) 0.0017(8)
C22 0.0192(10) 0.0394(12) 0.0367(13) -0.0035(10) -0.0133(9) -0.0041(9)
C23 0.0313(12) 0.0270(11) 0.0365(13) 0.0010(9) -0.0155(10) -0.0025(9)

loop_
_atom_type_symbol
_atom_type_description
_atom_type_scat_dispersion_real
_atom_type_scat_dispersion_imag
_atom_type_scat_source
C C 0.0033 0.0016 'International Tables Vol C Tables 4.2.6.8 and 6.1.1.4'
H H 0.0000 0.0000 'International Tables Vol C Tables 4.2.6.8 and 6.1.1.4'
Cl Cl 0.1484 0.1585 'International Tables Vol C Tables 4.2.6.8 and 6.1.1.4'
N N 0.0061 0.0033 'International Tables Vol C Tables 4.2.6.8 and 6.1.1.4'
O O 0.0106 0.0060 'International Tables Vol C Tables 4.2.6.8 and 6.1.1.4'

loop_
_geom_angle_atom_site_label_1
_geom_angle_atom_site_label_2
_geom_angle_atom_site_label_3
_geom_angle
_geom_angle_site_symmetry_1
_geom_angle_site_symmetry_3
_geom_angle_publ_flag
C9 O3 H3 109.5 . . ?
C21 O4 C22 116.35(15) . . ?
C20 O6 C13 115.22(13) . . ?
O1 N1 C12 118.46(14) . . ?
O2 N1 O1 123.81(15) . . ?
O2 N1 C12 117.71(14) . . ?
C2 C1 C7 122.48(16) . . ?
C6 C1 C2 118.31(18) . . ?
C6 C1 C7 119.21(16) . . ?
C1 C2 H2 120.2 . . ?
C3 C2 C1 119.56(18) . . ?
C3 C2 H2 120.2 . . ?
C2 C3 Cl1 118.76(15) . . ?
C4 C3 Cl1 118.98(15) . . ?
C4 C3 C2 122.26(18) . . ?
C3 C4 H4 121.0 . . ?
C3 C4 C5 117.97(19) . . ?
C5 C4 H4 121.0 . . ?
C4 C5 H5 119.7 . . ?
C6 C5 C4 120.57(18) . . ?
C6 C5 H5 119.7 . . ?
C1 C6 H6 119.4 . . ?
C5 C6 C1 121.28(18) . . ?
C5 C6 H6 119.4 . . ?
C1 C7 H7 106.9 . . ?
C1 C7 C8 115.66(14) . . ?
C1 C7 C12 112.54(14) . . ?
C8 C7 H7 106.9 . . ?
C12 C7 H7 106.9 . . ?
C12 C7 C8 107.43(14) . . ?
C7 C8 H8A 109.5 . . ?
C7 C8 H8B 109.5 . . ?
H8A C8 H8B 108.1 . . ?
C9 C8 C7 110.88(14) . . ?
C9 C8 H8A 109.5 . . ?
C9 C8 H8B 109.5 . . ?
O3 C9 C8 112.06(14) . . ?
O3 C9 C10 106.00(13) . . ?
O3 C9 C14 112.19(14) . . ?
C8 C9 C10 108.70(14) . . ?
C8 C9 C14 110.11(14) . . ?
C10 C9 C14 107.54(14) . . ?
C9 C10 H10A 109.5 . . ?
C9 C10 H10B 109.5 . . ?
C9 C10 C11 110.79(14) . . ?
H10A C10 H10B 108.1 . . ?
C11 C10 H10A 109.5 . . ?
C11 C10 H10B 109.5 . . ?
C10 C11 H11 109.9 . . ?
C12 C11 C10 107.05(14) . . ?
C12 C11 H11 109.9 . . ?
C15 C11 C10 111.09(14) . . ?
C15 C11 H11 109.9 . . ?
C15 C11 C12 108.84(14) . . ?
N1 C12 C7 107.46(14) . . ?
N1 C12 C11 110.97(14) . . ?
N1 C12 C13 107.18(13) . . ?
C11 C12 C7 115.39(14) . . ?
C11 C12 C13 107.46(14) . . ?
C13 C12 C7 108.07(14) . . ?
O6 C13 C12 111.57(14) . . ?
O6 C13 H13 108.2 . . ?
O6 C13 C14 111.50(14) . . ?
C12 C13 H13 108.2 . . ?
C12 C13 C14 109.02(14) . . ?
C14 C13 H13 108.2 . . ?
C9 C14 H14 108.0 . . ?
C13 C14 C9 109.24(14) . . ?
C13 C14 H14 108.0 . . ?
C21 C14 C9 113.84(14) . . ?
C21 C14 C13 109.61(14) . . ?
C21 C14 H14 108.0 . . ?
C16 C15 C11 120.71(16) . . ?
C20 C15 C11 121.75(15) . . ?
C20 C15 C16 117.54(17) . . ?
C15 C16 H16 119.2 . . ?
C17 C16 C15 121.55(18) . . ?
C17 C16 H16 119.2 . . ?
C16 C17 H17 120.1 . . ?
C16 C17 C18 119.81(18) . . ?
C18 C17 H17 120.1 . . ?
C17 C18 H18 120.0 . . ?
C19 C18 C17 120.09(18) . . ?
C19 C18 H18 120.0 . . ?
C18 C19 H19 120.3 . . ?
C18 C19 C20 119.47(18) . . ?
C20 C19 H19 120.3 . . ?
O6 C20 C15 122.35(15) . . ?
O6 C20 C19 116.13(16) . . ?
C19 C20 C15 121.50(17) . . ?
O4 C21 C14 110.96(15) . . ?
O5 C21 O4 124.53(17) . . ?
O5 C21 C14 124.51(17) . . ?
O4 C22 H22A 109.6 . . ?
O4 C22 H22B 109.6 . . ?
O4 C22 C23 110.21(16) . . ?
H22A C22 H22B 108.1 . . ?
C23 C22 H22A 109.6 . . ?
C23 C22 H22B 109.6 . . ?
C22 C23 H23A 109.5 . . ?
C22 C23 H23B 109.5 . . ?
C22 C23 H23C 109.5 . . ?
H23A C23 H23B 109.5 . . ?
H23A C23 H23C 109.5 . . ?
H23B C23 H23C 109.5 . . ?

loop_
_geom_bond_atom_site_label_1
_geom_bond_atom_site_label_2
_geom_bond_distance
_geom_bond_site_symmetry_2
_geom_bond_publ_flag
Cl1 C3 1.741(2) . ?
O1 N1 1.2264(19) . ?
O2 N1 1.2218(19) . ?
O3 H3 0.8200 . ?
O3 C9 1.419(2) . ?
O4 C21 1.333(2) . ?
O4 C22 1.457(2) . ?
O5 C21 1.202(2) . ?
O6 C13 1.430(2) . ?
O6 C20 1.384(2) . ?
N1 C12 1.523(2) . ?
C1 C2 1.390(3) . ?
C1 C6 1.390(3) . ?
C1 C7 1.522(3) . ?
C2 H2 0.9300 . ?
C2 C3 1.383(3) . ?
C3 C4 1.379(3) . ?
C4 H4 0.9300 . ?
C4 C5 1.382(3) . ?
C5 H5 0.9300 . ?
C5 C6 1.380(3) . ?
C6 H6 0.9300 . ?
C7 H7 0.9800 . ?
C7 C8 1.555(2) . ?
C7 C12 1.550(2) . ?
C8 H8A 0.9700 . ?
C8 H8B 0.9700 . ?
C8 C9 1.524(2) . ?
C9 C10 1.524(2) . ?
C9 C14 1.554(2) . ?
C10 H10A 0.9700 . ?
C10 H10B 0.9700 . ?
C10 C11 1.557(2) . ?
C11 H11 0.9800 . ?
C11 C12 1.523(2) . ?
C11 C15 1.513(2) . ?
C12 C13 1.525(2) . ?
C13 H13 0.9800 . ?
C13 C14 1.545(2) . ?
C14 H14 0.9800 . ?
C14 C21 1.516(2) . ?
C15 C16 1.391(3) . ?
C15 C20 1.391(2) . ?
C16 H16 0.9300 . ?
C16 C17 1.375(3) . ?
C17 H17 0.9300 . ?
C17 C18 1.385(3) . ?
C18 H18 0.9300 . ?
C18 C19 1.378(3) . ?
C19 H19 0.9300 . ?
C19 C20 1.387(3) . ?
C22 H22A 0.9700 . ?
C22 H22B 0.9700 . ?
C22 C23 1.499(3) . ?
C23 H23A 0.9600 . ?
C23 H23B 0.9600 . ?
C23 H23C 0.9600 . ?

loop_
_geom_torsion_atom_site_label_1
_geom_torsion_atom_site_label_2
_geom_torsion_atom_site_label_3
_geom_torsion_atom_site_label_4
_geom_torsion
_geom_torsion_site_symmetry_1
_geom_torsion_site_symmetry_2
_geom_torsion_site_symmetry_3
_geom_torsion_site_symmetry_4
_geom_torsion_publ_flag
Cl1 C3 C4 C5 177.94(15) . . . . ?
O1 N1 C12 C7 109.73(16) . . . . ?
O1 N1 C12 C11 -17.3(2) . . . . ?
O1 N1 C12 C13 -134.32(15) . . . . ?
O2 N1 C12 C7 -68.74(19) . . . . ?
O2 N1 C12 C11 164.26(15) . . . . ?
O2 N1 C12 C13 47.2(2) . . . . ?
O3 C9 C10 C11 172.47(14) . . . . ?
O3 C9 C14 C13 179.35(13) . . . . ?
O3 C9 C14 C21 56.47(19) . . . . ?
O6 C13 C14 C9 132.23(14) . . . . ?
O6 C13 C14 C21 -102.41(16) . . . . ?
N1 C12 C13 O6 53.49(17) . . . . ?
N1 C12 C13 C14 177.07(13) . . . . ?
C1 C2 C3 Cl1 -178.92(14) . . . . ?
C1 C2 C3 C4 1.1(3) . . . . ?
C1 C7 C8 C9 -124.51(16) . . . . ?
C1 C7 C12 N1 -55.28(18) . . . . ?
C1 C7 C12 C11 69.09(19) . . . . ?
C1 C7 C12 C13 -170.64(14) . . . . ?
C2 C1 C6 C5 -1.8(3) . . . . ?
C2 C1 C7 C8 39.7(2) . . . . ?
C2 C1 C7 C12 -84.3(2) . . . . ?
C2 C3 C4 C5 -2.1(3) . . . . ?
C3 C4 C5 C6 1.1(3) . . . . ?
C4 C5 C6 C1 0.8(3) . . . . ?
C6 C1 C2 C3 0.9(3) . . . . ?
C6 C1 C7 C8 -140.84(16) . . . . ?
C6 C1 C7 C12 95.15(19) . . . . ?
C7 C1 C2 C3 -179.67(16) . . . . ?
C7 C1 C6 C5 178.70(16) . . . . ?
C7 C8 C9 O3 174.40(13) . . . . ?
C7 C8 C9 C10 57.58(18) . . . . ?
C7 C8 C9 C14 -59.99(18) . . . . ?
C7 C12 C13 O6 169.03(13) . . . . ?
C7 C12 C13 C14 -67.39(17) . . . . ?
C8 C7 C12 N1 176.27(13) . . . . ?
C8 C7 C12 C11 -59.36(19) . . . . ?
C8 C7 C12 C13 60.92(17) . . . . ?
C8 C9 C10 C11 -66.89(18) . . . . ?
C8 C9 C14 C13 53.80(18) . . . . ?
C8 C9 C14 C21 -69.07(19) . . . . ?
C9 C10 C11 C12 12.24(19) . . . . ?
C9 C10 C11 C15 -106.46(16) . . . . ?
C9 C14 C21 O4 -85.81(18) . . . . ?
C9 C14 C21 O5 94.2(2) . . . . ?
C10 C9 C14 C13 -64.48(17) . . . . ?
C10 C9 C14 C21 172.64(15) . . . . ?
C10 C11 C12 N1 173.32(14) . . . . ?
C10 C11 C12 C7 50.81(19) . . . . ?
C10 C11 C12 C13 -69.80(17) . . . . ?
C10 C11 C15 C16 -83.4(2) . . . . ?
C10 C11 C15 C20 95.82(19) . . . . ?
C11 C12 C13 O6 -65.84(17) . . . . ?
C11 C12 C13 C14 57.74(17) . . . . ?
C11 C15 C16 C17 177.73(17) . . . . ?
C11 C15 C20 O6 2.3(3) . . . . ?
C11 C15 C20 C19 -179.26(16) . . . . ?
C12 C7 C8 C9 2.12(19) . . . . ?
C12 C11 C15 C16 158.98(16) . . . . ?
C12 C11 C15 C20 -21.8(2) . . . . ?
C12 C13 C14 C9 8.60(19) . . . . ?
C12 C13 C14 C21 133.97(15) . . . . ?
C13 O6 C20 C15 -14.6(2) . . . . ?
C13 O6 C20 C19 166.83(15) . . . . ?
C13 C14 C21 O4 151.51(15) . . . . ?
C13 C14 C21 O5 -28.5(2) . . . . ?
C14 C9 C10 C11 52.30(18) . . . . ?
C15 C11 C12 N1 -66.52(18) . . . . ?
C15 C11 C12 C7 170.96(14) . . . . ?
C15 C11 C12 C13 50.35(18) . . . . ?
C15 C16 C17 C18 1.7(3) . . . . ?
C16 C15 C20 O6 -178.46(15) . . . . ?
C16 C15 C20 C19 0.0(3) . . . . ?
C16 C17 C18 C19 -0.4(3) . . . . ?
C17 C18 C19 C20 -1.1(3) . . . . ?
C18 C19 C20 O6 179.86(16) . . . . ?
C18 C19 C20 C15 1.3(3) . . . . ?
C20 O6 C13 C12 46.70(19) . . . . ?
C20 O6 C13 C14 -75.46(17) . . . . ?
C20 C15 C16 C17 -1.5(3) . . . . ?
C21 O4 C22 C23 87.3(2) . . . . ?
C22 O4 C21 O5 1.8(3) . . . . ?
C22 O4 C21 C14 -178.26(15) . . . . ?
